data_4032775
loop_
_publ_author_name
'Wang, Jia'
'Zhu, Hai-Tao'
'Chen, Si'
'Luan, Cheng'
'Xia, Yu'
'Shen, Yi'
'Li, Ying-Xiu'
'Hua, Yingxi'
'Liang, Yong-Min'

_publ_section_title
;
 Electrophilic Cyclization and Intermolecular Acetalation of
 2-(4-Hydroxybut-1-yn-1-yl)benzaldehydes: Synthesis of Diiodinated
 Diepoxydibenzo[c,k][1,9]dioxacyclohexadecines.
;
_journal_issue 19
_journal_name_full 'The Journal of organic chemistry'
_journal_page_first 10641
_journal_page_last 10649
_journal_paper_doi 10.1021/acs.joc.7b01646
_journal_volume 82
_journal_year 2017
_chemical_formula_moiety 'C34 H24 Br2 I2 O4'
_chemical_formula_sum 'C34 H24 Br2 I2 O4'
_chemical_formula_weight 910.15
_chemical_name_systematic
;
 ? 
;
_space_group_crystal_system monoclinic
_space_group_IT_number 14
_space_group_name_Hall '-P 2yn'
_space_group_name_H-M_alt 'P 1 21/n 1'
_symmetry_space_group_name_Hall '-P 2yn'
_symmetry_space_group_name_H-M 'P 1 21/n 1'
_atom_sites_solution_hydrogens geom
_atom_sites_solution_primary direct
_atom_sites_solution_secondary difmap
_audit_creation_date 2017-05-12
_audit_creation_method
;
Olex2 1.2
(compiled 2017.03.28 svn.r3405 for OlexSys, GUI svn.r5335)
;
_cell_angle_alpha 90.00
_cell_angle_beta 109.066(6)
_cell_angle_gamma 90.00
_cell_formula_units_Z 4
_cell_length_a 14.4274(7)
_cell_length_b 13.8870(6)
_cell_length_c 16.6402(9)
_cell_measurement_reflns_used 2079
_cell_measurement_temperature 296.0(3)
_cell_measurement_theta_max 23.7470
_cell_measurement_theta_min 3.7010
_cell_volume 3151.0(3)
_computing_cell_refinement
;
CrysAlisPro, Agilent Technologies,
Version 1.171.36.28 (release 01-02-2013 CrysAlis171 .NET)
(compiled Feb  1 2013,16:14:44)
;
_computing_data_collection
;
CrysAlisPro, Agilent Technologies,
Version 1.171.36.28 (release 01-02-2013 CrysAlis171 .NET)
(compiled Feb  1 2013,16:14:44)
;
_computing_data_reduction
;
CrysAlisPro, Agilent Technologies,
Version 1.171.36.28 (release 01-02-2013 CrysAlis171 .NET)
(compiled Feb  1 2013,16:14:44)
;
_computing_molecular_graphics 'Olex2 (Dolomanov et al., 2009)'
_computing_publication_material 'Olex2 (Dolomanov et al., 2009)'
_computing_structure_refinement 'ShelXL (Sheldrick, 2015)'
_computing_structure_solution 'ShelXS (Sheldrick, 2008)'
_diffrn_ambient_temperature 296.0(3)
_diffrn_detector_area_resol_mean 16.0733
_diffrn_measured_fraction_theta_full 0.997
_diffrn_measured_fraction_theta_max 0.997
_diffrn_measurement_details
;
#__ type_ start__ end____ width___ exp.time_
  1 omega  -14.00   24.00   1.0000    8.0000
omega____ theta____ kappa____ phi______ frames
    -      -19.5055  -99.0000  -60.0000 38

#__ type_ start__ end____ width___ exp.time_
  2 omega   61.00  102.00   1.0000    8.0000
omega____ theta____ kappa____ phi______ frames
    -       22.7867  178.0000   30.0000 41

#__ type_ start__ end____ width___ exp.time_
  3 omega  -42.00   79.00   1.0000    8.0000
omega____ theta____ kappa____ phi______ frames
    -       22.7867    0.0000   30.0000 121

#__ type_ start__ end____ width___ exp.time_
  4 omega   59.00  105.00   1.0000    8.0000
omega____ theta____ kappa____ phi______ frames
    -       22.7867 -178.0000 -120.0000 46
;
_diffrn_measurement_device_type 'SuperNova, Dual, Cu at zero, Eos'
_diffrn_measurement_method '\w scans'
_diffrn_orient_matrix_UB_11 -0.0101495000
_diffrn_orient_matrix_UB_12 -0.0118569000
_diffrn_orient_matrix_UB_13 0.0377988000
_diffrn_orient_matrix_UB_21 0.0025524000
_diffrn_orient_matrix_UB_22 -0.0496353000
_diffrn_orient_matrix_UB_23 -0.0088437000
_diffrn_orient_matrix_UB_31 0.0509638000
_diffrn_orient_matrix_UB_32 0.0001395000
_diffrn_orient_matrix_UB_33 0.0230121000
_diffrn_radiation_monochromator mirror
_diffrn_radiation_type MoK\a
_diffrn_radiation_wavelength 0.71073
_diffrn_reflns_av_R_equivalents 0.0431
_diffrn_reflns_av_unetI/netI 0.0732
_diffrn_reflns_limit_h_max 17
_diffrn_reflns_limit_h_min -17
_diffrn_reflns_limit_k_max 16
_diffrn_reflns_limit_k_min -17
_diffrn_reflns_limit_l_max 19
_diffrn_reflns_limit_l_min -20
_diffrn_reflns_number 12569
_diffrn_reflns_theta_full 26.02
_diffrn_reflns_theta_max 26.02
_diffrn_reflns_theta_min 3.29
_diffrn_source 'SuperNova (Mo) X-ray Source'
_exptl_absorpt_coefficient_mu 4.569
_exptl_absorpt_correction_T_max 1.00000
_exptl_absorpt_correction_T_min 0.70500
_exptl_absorpt_correction_type multi-scan
_exptl_absorpt_process_details
;
CrysAlisPro, Agilent Technologies,
Version 1.171.36.28 (release 01-02-2013 CrysAlis171 .NET)
(compiled Feb  1 2013,16:14:44)
Empirical absorption correction using spherical harmonics,
 implemented in SCALE3 ABSPACK scaling algorithm.
;
_exptl_crystal_colour 'clear light colourless'
_exptl_crystal_colour_lustre clear
_exptl_crystal_colour_modifier light
_exptl_crystal_colour_primary colourless
_exptl_crystal_density_diffrn 1.919
_exptl_crystal_density_method 'not measured'
_exptl_crystal_description block
_exptl_crystal_F_000 1744
_exptl_crystal_size_max 0.23
_exptl_crystal_size_mid 0.21
_exptl_crystal_size_min 0.14
_refine_diff_density_max 1.805
_refine_diff_density_min -1.346
_refine_diff_density_rms 0.109
_refine_ls_extinction_method none
_refine_ls_goodness_of_fit_ref 1.028
_refine_ls_hydrogen_treatment constr
_refine_ls_matrix_type full
_refine_ls_number_parameters 379
_refine_ls_number_reflns 6199
_refine_ls_number_restraints 0
_refine_ls_restrained_S_all 1.028
_refine_ls_R_factor_all 0.1234
_refine_ls_R_factor_gt 0.0631
_refine_ls_shift/su_max 0.000
_refine_ls_shift/su_mean 0.000
_refine_ls_structure_factor_coef Fsqd
_refine_ls_weighting_details 'calc w=1/[\s^2^(Fo^2^)+(0.0582P)^2^+4.6343P] where P=(Fo^2^+2Fc^2^)/3'
_refine_ls_weighting_scheme calc
_refine_ls_wR_factor_gt 0.1342
_refine_ls_wR_factor_ref 0.1743
_reflns_number_gt 3382
_reflns_number_total 6199
_reflns_threshold_expression >2sigma(I)
_cod_data_source_file jo7b01646_si_002.cif
_cod_data_source_block wangjia_0508_2h
_cod_depositor_comments 'Adding full bibliography for 4032774--4032777.cif.'
_cod_database_code 4032775
_chemical_oxdiff_formula 'C H O N'
_reflns_odcompleteness_completeness 99.67
_reflns_odcompleteness_iscentric 1
_reflns_odcompleteness_theta 26.32
_olex2_refinement_description
;
1. Fixed Uiso
 At 1.2 times of:
  All C(H) groups, All C(H,H) groups
2.a Ternary CH refined with riding coordinates:
 C9(H9), C10(H10), C26(H26), C27(H27)
2.b Secondary CH2 refined with riding coordinates:
 C17(H17A,H17B), C34(H34A,H34B)
2.c Aromatic/amide H refined with riding coordinates:
 C4(H4), C5(H5), C6(H6), C7(H7), C12(H12), C13(H13), C15(H15), C16(H16),
 C21(H21), C22(H22), C23(H23), C24(H24), C29(H29), C30(H30), C32(H32), C33(H33)
;
_olex2_date_sample_data_collection 2017-05-09
_olex2_submission_special_instructions 'No special instructions were received'

loop_
_space_group_symop_id
_space_group_symop_operation_xyz
1 'x, y, z'
2 '-x+1/2, y+1/2, -z+1/2'
3 '-x, -y, -z'
4 'x-1/2, -y-1/2, z-1/2'

loop_
_atom_site_label
_atom_site_type_symbol
_atom_site_fract_x
_atom_site_fract_y
_atom_site_fract_z
_atom_site_U_iso_or_equiv
_atom_site_adp_type
_atom_site_occupancy
_atom_site_calc_flag
_atom_site_refinement_flags_posn
I1 I 0.04749(5) 0.40136(5) 0.09586(5) 0.0895(3) Uani 1 d .
I2 I -0.07216(5) 0.37893(5) 0.43096(5) 0.0857(3) Uani 1 d .
Br1 Br 0.38509(8) -0.14243(11) 0.64270(9) 0.1196(6) Uani 1 d .
Br2 Br -0.37370(9) -0.11086(11) -0.17612(8) 0.1184(5) Uani 1 d .
O1 O 0.1160(3) 0.1275(3) 0.2223(3) 0.0403(12) Uani 1 d .
O2 O 0.1200(3) 0.1821(3) 0.3553(3) 0.0369(11) Uani 1 d .
O3 O -0.1319(3) 0.1167(3) 0.2850(3) 0.0412(12) Uani 1 d .
O4 O -0.1369(3) 0.1845(3) 0.1561(3) 0.0382(11) Uani 1 d .
C1 C 0.0724(4) 0.2016(6) 0.1670(4) 0.0394(17) Uani 1 d .
C2 C 0.1135(5) 0.2888(5) 0.1784(5) 0.0433(18) Uani 1 d .
C3 C 0.2094(5) 0.3050(5) 0.2431(5) 0.0437(18) Uani 1 d .
C4 C 0.2698(6) 0.3831(5) 0.2451(6) 0.056(2) Uani 1 d .
H4 H 0.2469 0.4335 0.2069 0.067 Uiso 1 calc R
C5 C 0.3632(6) 0.3873(6) 0.3027(6) 0.062(2) Uani 1 d .
H5 H 0.4024 0.4406 0.3034 0.074 Uiso 1 calc R
C6 C 0.3983(5) 0.3143(7) 0.3583(5) 0.059(2) Uani 1 d .
H6 H 0.4625 0.3166 0.3954 0.071 Uiso 1 calc R
C7 C 0.3390(5) 0.2363(5) 0.3604(5) 0.0475(19) Uani 1 d .
H7 H 0.3628 0.1868 0.3994 0.057 Uiso 1 calc R
C8 C 0.2446(5) 0.2330(5) 0.3041(4) 0.0374(16) Uani 1 d .
C9 C 0.1770(5) 0.1536(5) 0.3057(4) 0.0387(17) Uani 1 d .
H9 H 0.2160 0.0973 0.3323 0.046 Uiso 1 calc R
C10 C 0.0733(4) 0.1023(5) 0.3822(4) 0.0366(17) Uani 1 d .
H10 H 0.0417 0.0612 0.3330 0.044 Uiso 1 calc R
C11 C 0.1472(5) 0.0433(5) 0.4494(5) 0.0400(17) Uani 1 d .
C12 C 0.1541(5) -0.0546(6) 0.4369(6) 0.056(2) Uani 1 d .
H12 H 0.1112 -0.0834 0.3886 0.067 Uiso 1 calc R
C13 C 0.2237(6) -0.1103(6) 0.4953(7) 0.077(3) Uani 1 d .
H13 H 0.2282 -0.1760 0.4862 0.092 Uiso 1 calc R
C14 C 0.2847(6) -0.0684(8) 0.5653(6) 0.066(3) Uani 1 d .
C15 C 0.2797(6) 0.0283(9) 0.5811(5) 0.074(3) Uani 1 d .
H15 H 0.3217 0.0556 0.6307 0.089 Uiso 1 calc R
C16 C 0.2108(6) 0.0849(7) 0.5217(5) 0.061(2) Uani 1 d .
H16 H 0.2077 0.1507 0.5308 0.073 Uiso 1 calc R
C17 C -0.0059(5) 0.1457(6) 0.4144(4) 0.0481(19) Uani 1 d .
H17A H -0.0296 0.0962 0.4440 0.058 Uiso 1 calc R
H17B H 0.0232 0.1963 0.4550 0.058 Uiso 1 calc R
C18 C -0.0906(5) 0.1862(6) 0.3452(4) 0.0426(18) Uani 1 d .
C19 C -0.1329(5) 0.2729(5) 0.3399(5) 0.0449(18) Uani 1 d .
C20 C -0.2282(5) 0.2920(5) 0.2758(5) 0.0448(18) Uani 1 d .
C21 C -0.2929(6) 0.3666(5) 0.2794(6) 0.054(2) Uani 1 d .
H21 H -0.2733 0.4133 0.3217 0.065 Uiso 1 calc R
C22 C -0.3856(6) 0.3702(6) 0.2200(6) 0.061(2) Uani 1 d .
H22 H -0.4267 0.4213 0.2214 0.073 Uiso 1 calc R
C23 C -0.4185(6) 0.3007(7) 0.1591(5) 0.064(3) Uani 1 d .
H23 H -0.4827 0.3026 0.1221 0.077 Uiso 1 calc R
C24 C -0.3564(5) 0.2279(6) 0.1528(5) 0.0483(19) Uani 1 d .
H24 H -0.3773 0.1814 0.1105 0.058 Uiso 1 calc R
C25 C -0.2623(5) 0.2252(5) 0.2106(5) 0.0400(17) Uani 1 d .
C26 C -0.1939(5) 0.1474(5) 0.2035(4) 0.0374(17) Uani 1 d .
H26 H -0.2321 0.0924 0.1732 0.045 Uiso 1 calc R
C27 C -0.0890(5) 0.1115(5) 0.1229(4) 0.0413(18) Uani 1 d .
H27 H -0.0568 0.0657 0.1683 0.050 Uiso 1 calc R
C28 C -0.1605(4) 0.0586(5) 0.0505(4) 0.0348(16) Uani 1 d .
C29 C -0.2395(5) 0.1033(6) -0.0073(5) 0.052(2) Uani 1 d .
H29 H -0.2501 0.1684 -0.0002 0.062 Uiso 1 calc R
C30 C -0.3033(5) 0.0552(8) -0.0751(5) 0.065(3) Uani 1 d .
H30 H -0.3563 0.0865 -0.1137 0.079 Uiso 1 calc R
C31 C -0.2857(6) -0.0418(8) -0.0838(5) 0.064(3) Uani 1 d .
C32 C -0.2075(6) -0.0872(6) -0.0302(6) 0.069(3) Uani 1 d .
H32 H -0.1953 -0.1513 -0.0395 0.082 Uiso 1 calc R
C33 C -0.1456(5) -0.0384(6) 0.0384(5) 0.055(2) Uani 1 d .
H33 H -0.0934 -0.0707 0.0770 0.066 Uiso 1 calc R
C34 C -0.0110(5) 0.1638(6) 0.0952(4) 0.0458(19) Uani 1 d .
H34A H 0.0144 0.1197 0.0622 0.055 Uiso 1 calc R
H34B H -0.0418 0.2170 0.0584 0.055 Uiso 1 calc R

loop_
_atom_site_aniso_label
_atom_site_aniso_U_11
_atom_site_aniso_U_22
_atom_site_aniso_U_33
_atom_site_aniso_U_23
_atom_site_aniso_U_13
_atom_site_aniso_U_12
I1 0.0747(5) 0.0768(5) 0.0959(5) 0.0419(4) -0.0013(4) 0.0056(3)
I2 0.0677(4) 0.0829(5) 0.0901(5) -0.0433(4) 0.0035(4) -0.0018(3)
Br1 0.0658(7) 0.1483(12) 0.1306(11) 0.0972(10) 0.0129(7) 0.0259(7)
Br2 0.0948(8) 0.1697(14) 0.0852(8) -0.0742(9) 0.0220(7) -0.0573(8)
O1 0.040(3) 0.035(3) 0.041(3) -0.001(2) 0.006(2) -0.005(2)
O2 0.043(3) 0.030(3) 0.040(3) 0.001(2) 0.017(2) -0.0006(19)
O3 0.042(3) 0.038(3) 0.040(3) 0.002(2) 0.010(2) 0.010(2)
O4 0.042(2) 0.034(3) 0.039(3) -0.003(2) 0.013(2) 0.002(2)
C1 0.034(4) 0.058(5) 0.032(4) 0.004(4) 0.018(3) 0.001(3)
C2 0.042(4) 0.042(4) 0.046(4) 0.005(4) 0.013(3) 0.000(3)
C3 0.039(4) 0.049(5) 0.041(4) -0.001(4) 0.010(3) -0.005(3)
C4 0.067(5) 0.033(4) 0.068(6) 0.006(4) 0.023(5) -0.014(3)
C5 0.055(5) 0.060(6) 0.071(6) -0.001(5) 0.020(5) -0.024(4)
C6 0.047(4) 0.071(6) 0.056(5) -0.008(5) 0.011(4) -0.016(4)
C7 0.047(4) 0.045(4) 0.043(4) -0.001(4) 0.004(4) -0.005(3)
C8 0.042(4) 0.033(4) 0.034(4) 0.000(3) 0.009(3) 0.001(3)
C9 0.038(4) 0.033(4) 0.041(4) 0.004(3) 0.009(3) 0.001(3)
C10 0.036(4) 0.043(4) 0.030(4) 0.003(3) 0.009(3) -0.002(3)
C11 0.039(4) 0.043(4) 0.041(4) 0.008(4) 0.018(3) 0.001(3)
C12 0.038(4) 0.046(5) 0.079(6) 0.005(5) 0.011(4) -0.011(3)
C13 0.054(5) 0.050(5) 0.118(9) 0.025(6) 0.017(6) 0.006(4)
C14 0.050(5) 0.084(7) 0.060(6) 0.038(6) 0.014(4) 0.016(5)
C15 0.053(5) 0.125(10) 0.037(5) 0.011(6) 0.003(4) 0.012(5)
C16 0.055(5) 0.067(6) 0.049(5) -0.001(5) 0.001(4) 0.014(4)
C17 0.045(4) 0.061(5) 0.035(4) -0.002(4) 0.009(3) 0.008(4)
C18 0.038(4) 0.051(5) 0.036(4) 0.002(4) 0.010(3) 0.002(3)
C19 0.043(4) 0.045(4) 0.048(4) -0.009(4) 0.016(4) 0.001(3)
C20 0.046(4) 0.037(4) 0.048(4) -0.001(4) 0.012(4) 0.007(3)
C21 0.066(5) 0.036(4) 0.063(5) -0.013(4) 0.026(4) 0.005(4)
C22 0.057(5) 0.059(5) 0.066(6) 0.016(5) 0.018(5) 0.030(4)
C23 0.053(5) 0.076(6) 0.052(5) -0.002(5) 0.003(4) 0.027(4)
C24 0.049(4) 0.051(5) 0.041(4) 0.002(4) 0.010(4) 0.009(3)
C25 0.040(4) 0.032(4) 0.047(4) 0.002(4) 0.012(3) 0.007(3)
C26 0.042(4) 0.034(4) 0.035(4) 0.006(3) 0.011(3) 0.004(3)
C27 0.041(4) 0.044(4) 0.035(4) 0.000(4) 0.008(3) 0.007(3)
C28 0.035(3) 0.039(4) 0.034(4) -0.004(3) 0.015(3) 0.000(3)
C29 0.053(5) 0.049(5) 0.046(4) -0.001(4) 0.005(4) 0.009(4)
C30 0.037(4) 0.098(8) 0.051(5) -0.002(6) 0.000(4) 0.004(4)
C31 0.052(5) 0.094(7) 0.051(5) -0.037(6) 0.022(4) -0.032(5)
C32 0.068(6) 0.056(6) 0.090(7) -0.035(6) 0.036(6) -0.010(4)
C33 0.041(4) 0.058(5) 0.062(5) -0.013(5) 0.009(4) 0.006(4)
C34 0.038(4) 0.068(5) 0.032(4) -0.003(4) 0.012(3) -0.010(3)

loop_
_atom_type_symbol
_atom_type_description
_atom_type_scat_dispersion_real
_atom_type_scat_dispersion_imag
_atom_type_scat_source
C C 0.0033 0.0016 'International Tables Vol C Tables 4.2.6.8 and 6.1.1.4'
H H 0.0000 0.0000 'International Tables Vol C Tables 4.2.6.8 and 6.1.1.4'
Br Br -0.2901 2.4595 'International Tables Vol C Tables 4.2.6.8 and 6.1.1.4'
I I -0.4742 1.8119 'International Tables Vol C Tables 4.2.6.8 and 6.1.1.4'
O O 0.0106 0.0060 'International Tables Vol C Tables 4.2.6.8 and 6.1.1.4'

loop_
_geom_angle_atom_site_label_1
_geom_angle_atom_site_label_2
_geom_angle_atom_site_label_3
_geom_angle
C1 O1 C9 117.4(5)
C9 O2 C10 112.9(5)
C18 O3 C26 118.1(5)
C26 O4 C27 113.5(5)
O1 C1 C34 110.1(6)
C2 C1 O1 119.6(6)
C2 C1 C34 129.8(7)
C1 C2 I1 119.9(5)
C1 C2 C3 120.9(6)
C3 C2 I1 119.0(5)
C4 C3 C2 124.9(7)
C4 C3 C8 117.9(7)
C8 C3 C2 117.0(6)
C3 C4 H4 119.5
C5 C4 C3 121.0(8)
C5 C4 H4 119.5
C4 C5 H5 119.8
C6 C5 C4 120.5(7)
C6 C5 H5 119.8
C5 C6 H6 119.8
C5 C6 C7 120.4(7)
C7 C6 H6 119.8
C6 C7 H7 120.4
C8 C7 C6 119.3(7)
C8 C7 H7 120.4
C3 C8 C9 117.5(6)
C7 C8 C3 120.9(6)
C7 C8 C9 121.6(6)
O1 C9 C8 111.9(6)
O1 C9 H9 108.6
O2 C9 O1 110.6(5)
O2 C9 C8 108.5(6)
O2 C9 H9 108.6
C8 C9 H9 108.6
O2 C10 H10 109.0
O2 C10 C11 111.0(5)
O2 C10 C17 106.4(6)
C11 C10 H10 109.0
C11 C10 C17 112.4(6)
C17 C10 H10 109.0
C12 C11 C10 119.4(7)
C16 C11 C10 121.8(7)
C16 C11 C12 118.8(7)
C11 C12 H12 119.5
C11 C12 C13 121.0(8)
C13 C12 H12 119.5
C12 C13 H13 120.4
C14 C13 C12 119.2(9)
C14 C13 H13 120.4
C13 C14 Br1 119.6(8)
C13 C14 C15 121.9(8)
C15 C14 Br1 118.4(7)
C14 C15 H15 120.5
C14 C15 C16 119.0(8)
C16 C15 H15 120.5
C11 C16 C15 120.1(9)
C11 C16 H16 120.0
C15 C16 H16 120.0
C10 C17 H17A 108.9
C10 C17 H17B 108.9
H17A C17 H17B 107.7
C18 C17 C10 113.2(6)
C18 C17 H17A 108.9
C18 C17 H17B 108.9
O3 C18 C17 110.4(6)
C19 C18 O3 120.1(6)
C19 C18 C17 129.1(7)
C18 C19 I2 120.8(5)
C18 C19 C20 120.7(7)
C20 C19 I2 118.2(5)
C21 C20 C19 125.5(7)
C25 C20 C19 117.2(6)
C25 C20 C21 117.0(6)
C20 C21 H21 120.1
C22 C21 C20 119.8(8)
C22 C21 H21 120.1
C21 C22 H22 119.1
C23 C22 C21 121.8(7)
C23 C22 H22 119.1
C22 C23 H23 120.1
C22 C23 C24 119.8(7)
C24 C23 H23 120.1
C23 C24 H24 120.6
C23 C24 C25 118.8(8)
C25 C24 H24 120.6
C20 C25 C26 118.1(6)
C24 C25 C20 122.7(6)
C24 C25 C26 119.2(6)
O3 C26 C25 111.5(6)
O3 C26 H26 109.3
O4 C26 O3 110.1(5)
O4 C26 C25 107.5(5)
O4 C26 H26 109.3
C25 C26 H26 109.3
O4 C27 H27 109.2
O4 C27 C28 111.4(5)
O4 C27 C34 105.9(6)
C28 C27 H27 109.2
C28 C27 C34 111.7(6)
C34 C27 H27 109.2
C29 C28 C27 122.5(6)
C29 C28 C33 117.9(7)
C33 C28 C27 119.6(6)
C28 C29 H29 118.8
C30 C29 C28 122.3(8)
C30 C29 H29 118.8
C29 C30 H30 121.2
C29 C30 C31 117.5(8)
C31 C30 H30 121.2
C30 C31 Br2 118.5(7)
C32 C31 Br2 119.6(8)
C32 C31 C30 121.9(7)
C31 C32 H32 120.1
C31 C32 C33 119.7(8)
C33 C32 H32 120.1
C28 C33 H33 119.7
C32 C33 C28 120.6(7)
C32 C33 H33 119.7
C1 C34 C27 114.0(6)
C1 C34 H34A 108.8
C1 C34 H34B 108.8
C27 C34 H34A 108.8
C27 C34 H34B 108.8
H34A C34 H34B 107.7

loop_
_geom_bond_atom_site_label_1
_geom_bond_atom_site_label_2
_geom_bond_distance
I1 C2 2.094(7)
I2 C19 2.089(7)
Br1 C14 1.896(8)
Br2 C31 1.902(7)
O1 C1 1.387(8)
O1 C9 1.426(8)
O2 C9 1.400(8)
O2 C10 1.442(8)
O3 C18 1.378(8)
O3 C26 1.424(7)
O4 C26 1.409(8)
O4 C27 1.436(8)
C1 C2 1.334(10)
C1 C34 1.487(9)
C2 C3 1.467(9)
C3 C4 1.385(10)
C3 C8 1.397(9)
C4 H4 0.9300
C4 C5 1.375(11)
C5 H5 0.9300
C5 C6 1.355(11)
C6 H6 0.9300
C6 C7 1.388(10)
C7 H7 0.9300
C7 C8 1.380(9)
C8 C9 1.478(9)
C9 H9 0.9800
C10 H10 0.9800
C10 C11 1.509(9)
C10 C17 1.536(10)
C11 C12 1.384(10)
C11 C16 1.379(10)
C12 H12 0.9300
C12 C13 1.384(11)
C13 H13 0.9300
C13 C14 1.341(13)
C14 C15 1.375(14)
C15 H15 0.9300
C15 C16 1.393(11)
C16 H16 0.9300
C17 H17A 0.9700
C17 H17B 0.9700
C17 C18 1.489(9)
C18 C19 1.339(10)
C19 C20 1.463(9)
C20 C21 1.410(10)
C20 C25 1.390(9)
C21 H21 0.9300
C21 C22 1.379(10)
C22 H22 0.9300
C22 C23 1.367(11)
C23 H23 0.9300
C23 C24 1.379(10)
C24 H24 0.9300
C24 C25 1.384(9)
C25 C26 1.493(9)
C26 H26 0.9800
C27 H27 0.9800
C27 C28 1.498(9)
C27 C34 1.532(10)
C28 C29 1.376(9)
C28 C33 1.389(10)
C29 H29 0.9300
C29 C30 1.374(10)
C30 H30 0.9300
C30 C31 1.387(13)
C31 C32 1.345(12)
C32 H32 0.9300
C32 C33 1.376(11)
C33 H33 0.9300
C34 H34A 0.9700
C34 H34B 0.9700

loop_
_geom_torsion_atom_site_label_1
_geom_torsion_atom_site_label_2
_geom_torsion_atom_site_label_3
_geom_torsion_atom_site_label_4
_geom_torsion
I1 C2 C3 C4 -12.7(11)
I1 C2 C3 C8 171.4(5)
I2 C19 C20 C21 -14.0(11)
I2 C19 C20 C25 173.3(5)
Br1 C14 C15 C16 175.5(7)
Br2 C31 C32 C33 -177.7(7)
O1 C1 C2 I1 -179.4(4)
O1 C1 C2 C3 6.4(11)
O1 C1 C34 C27 56.6(8)
O2 C10 C11 C12 -125.2(7)
O2 C10 C11 C16 52.4(9)
O2 C10 C17 C18 70.5(8)
O3 C18 C19 I2 179.5(5)
O3 C18 C19 C20 6.2(11)
O4 C27 C28 C29 35.7(9)
O4 C27 C28 C33 -146.8(7)
O4 C27 C34 C1 69.7(8)
C1 O1 C9 O2 75.7(7)
C1 O1 C9 C8 -45.4(8)
C1 C2 C3 C4 161.5(8)
C1 C2 C3 C8 -14.4(11)
C2 C1 C34 C27 -131.3(8)
C2 C3 C4 C5 -172.8(8)
C2 C3 C8 C7 171.6(7)
C2 C3 C8 C9 -8.3(10)
C3 C4 C5 C6 0.6(14)
C3 C8 C9 O1 36.7(9)
C3 C8 C9 O2 -85.6(7)
C4 C3 C8 C7 -4.6(11)
C4 C3 C8 C9 175.5(7)
C4 C5 C6 C7 -2.8(14)
C5 C6 C7 C8 1.2(13)
C6 C7 C8 C3 2.5(11)
C6 C7 C8 C9 -177.6(7)
C7 C8 C9 O1 -143.2(7)
C7 C8 C9 O2 94.5(8)
C8 C3 C4 C5 3.0(12)
C9 O1 C1 C2 24.8(9)
C9 O1 C1 C34 -162.1(5)
C9 O2 C10 C11 72.0(7)
C9 O2 C10 C17 -165.4(5)
C10 O2 C9 O1 74.3(6)
C10 O2 C9 C8 -162.6(5)
C10 C11 C12 C13 177.2(8)
C10 C11 C16 C15 -178.3(7)
C10 C17 C18 O3 56.8(8)
C10 C17 C18 C19 -129.9(8)
C11 C10 C17 C18 -167.8(6)
C11 C12 C13 C14 0.5(14)
C12 C11 C16 C15 -0.7(12)
C12 C13 C14 Br1 -176.6(7)
C12 C13 C14 C15 0.5(15)
C13 C14 C15 C16 -1.6(15)
C14 C15 C16 C11 1.7(14)
C16 C11 C12 C13 -0.4(12)
C17 C10 C11 C12 115.7(8)
C17 C10 C11 C16 -66.7(9)
C17 C18 C19 I2 6.8(12)
C17 C18 C19 C20 -166.6(7)
C18 O3 C26 O4 75.7(7)
C18 O3 C26 C25 -43.4(8)
C18 C19 C20 C21 159.5(8)
C18 C19 C20 C25 -13.2(11)
C19 C20 C21 C22 -172.3(8)
C19 C20 C25 C24 171.0(7)
C19 C20 C25 C26 -8.8(10)
C20 C21 C22 C23 2.8(13)
C20 C25 C26 O3 35.6(9)
C20 C25 C26 O4 -85.1(8)
C21 C20 C25 C24 -2.3(11)
C21 C20 C25 C26 177.9(7)
C21 C22 C23 C24 -4.1(14)
C22 C23 C24 C25 2.1(13)
C23 C24 C25 C20 1.1(12)
C23 C24 C25 C26 -179.1(8)
C24 C25 C26 O3 -144.2(7)
C24 C25 C26 O4 95.1(7)
C25 C20 C21 C22 0.4(12)
C26 O3 C18 C17 -162.1(6)
C26 O3 C18 C19 23.9(10)
C26 O4 C27 C28 73.1(7)
C26 O4 C27 C34 -165.2(5)
C27 O4 C26 O3 75.7(6)
C27 O4 C26 C25 -162.7(5)
C27 C28 C29 C30 178.0(8)
C27 C28 C33 C32 -176.6(7)
C28 C27 C34 C1 -168.9(6)
C28 C29 C30 C31 0.2(13)
C29 C28 C33 C32 1.0(12)
C29 C30 C31 Br2 179.2(6)
C29 C30 C31 C32 -2.4(14)
C30 C31 C32 C33 3.9(14)
C31 C32 C33 C28 -3.1(13)
C33 C28 C29 C30 0.5(12)
C34 C1 C2 I1 9.1(11)
C34 C1 C2 C3 -165.1(7)
C34 C27 C28 C29 -82.6(9)
C34 C27 C28 C33 95.0(8)
